data_7710662
loop_
_publ_author_name
'Horrer, G\"unther'
'Mann, Sophie'
'Krummenacher, Ivo'
'Braunschweig, Holger'
'Radius, Udo'

_publ_section_title
;
 N-Heterocyclic Carbene and Cyclic (Alkyl)(amino)carbene Complexes of
 Vanadium(III) and Vanadium(V)
;
_journal_name_full 'Dalton Transactions'
_journal_paper_doi 10.1039/D2DT01250B
_journal_year 2022
_chemical_formula_moiety 'C22 H40 Cl3 N4 V'
_chemical_formula_sum 'C22 H40 Cl3 N4 V'
_chemical_formula_weight 517.87
_space_group_crystal_system orthorhombic
_space_group_IT_number 19
_space_group_name_Hall 'P 2ac 2ab'
_space_group_name_H-M_alt 'P 21 21 21'
_atom_sites_solution_hydrogens geom
_atom_sites_solution_primary dual
_atom_sites_solution_secondary difmap
_audit_creation_method SHELXL-2018/3
_audit_update_record
;
2022-04-21 deposited with the CCDC.	2022-07-01 downloaded from the CCDC.
;
_cell_angle_alpha 90
_cell_angle_beta 90
_cell_angle_gamma 90
_cell_formula_units_Z 4
_cell_length_a 11.51920(10)
_cell_length_b 12.80950(10)
_cell_length_c 17.8255(2)
_cell_measurement_reflns_used 20274
_cell_measurement_temperature 100.0(1)
_cell_measurement_theta_max 76.7450
_cell_measurement_theta_min 4.2350
_cell_volume 2630.25(4)
_computing_cell_refinement 'CrysAlisPro 1.171.40.71a (Rigaku OD, 2020)'
_computing_data_collection 'CrysAlisPro 1.171.40.71a (Rigaku OD, 2020)'
_computing_data_reduction 'CrysAlisPro 1.171.40.71a (Rigaku OD, 2020)'
_computing_molecular_graphics 'ShelXLe (Huebschle et all, 2011)'
_computing_publication_material 'SHELXL-2014/6 (Sheldrick, 2014)'
_computing_structure_refinement 'SHELXL-2018/3 (Sheldrick, 2018)'
_computing_structure_solution 'SHELXT 2014/5 (Sheldrick, 2014)'
_diffrn_ambient_temperature 100.01(10)
_diffrn_detector_area_resol_mean 10.0000
_diffrn_measured_fraction_theta_full 1.000
_diffrn_measured_fraction_theta_max 0.991
_diffrn_measurement_device_type 'XtaLAB Synergy, Dualflex, HyPix'
_diffrn_measurement_method '\w scans'
_diffrn_radiation_type CuK\a
_diffrn_radiation_wavelength 1.54184
_diffrn_reflns_av_R_equivalents 0.0398
_diffrn_reflns_av_unetI/netI 0.0274
_diffrn_reflns_Laue_measured_fraction_full 1.000
_diffrn_reflns_Laue_measured_fraction_max 0.991
_diffrn_reflns_limit_h_max 14
_diffrn_reflns_limit_h_min -10
_diffrn_reflns_limit_k_max 14
_diffrn_reflns_limit_k_min -16
_diffrn_reflns_limit_l_max 22
_diffrn_reflns_limit_l_min -22
_diffrn_reflns_number 25645
_diffrn_reflns_point_group_measured_fraction_full 1.000
_diffrn_reflns_point_group_measured_fraction_max 0.975
_diffrn_reflns_theta_full 67.684
_diffrn_reflns_theta_max 76.954
_diffrn_reflns_theta_min 4.250
_diffrn_source 'micro-focus sealed X-ray tube'
_exptl_absorpt_coefficient_mu 6.070
_exptl_absorpt_correction_T_max 1.00000
_exptl_absorpt_correction_T_min 0.58549
_exptl_absorpt_correction_type multi-scan
_exptl_absorpt_process_details
;
CrysAlisPro 1.171.40.71a (Rigaku Oxford Diffraction, 2020)
Empirical absorption correction using spherical harmonics,
 implemented in SCALE3 ABSPACK scaling algorithm.
;
_exptl_crystal_colour 'clear brown'
_exptl_crystal_density_diffrn 1.308
_exptl_crystal_description needle
_exptl_crystal_F_000 1096
_exptl_crystal_size_max 0.272
_exptl_crystal_size_mid 0.115
_exptl_crystal_size_min 0.073
_refine_diff_density_max 0.333
_refine_diff_density_min -0.362
_refine_diff_density_rms 0.057
_refine_ls_abs_structure_details
;
 Flack x determined using 2227 quotients [(I+)-(I-)]/[(I+)+(I-)]
 (Parsons, Flack and Wagner, Acta Cryst. B69 (2013) 249-259).
;
_refine_ls_abs_structure_Flack -0.003(2)
_refine_ls_extinction_method none
_refine_ls_goodness_of_fit_ref 1.056
_refine_ls_hydrogen_treatment constr
_refine_ls_matrix_type full
_refine_ls_number_parameters 283
_refine_ls_number_reflns 5426
_refine_ls_number_restraints 0
_refine_ls_restrained_S_all 1.056
_refine_ls_R_factor_all 0.0260
_refine_ls_R_factor_gt 0.0255
_refine_ls_shift/su_max 0.001
_refine_ls_shift/su_mean 0.000
_refine_ls_structure_factor_coef Fsqd
_refine_ls_weighting_details 'w=1/[\s^2^(Fo^2^)+(0.0435P)^2^+0.5072P] where P=(Fo^2^+2Fc^2^)/3'
_refine_ls_weighting_scheme calc
_refine_ls_wR_factor_gt 0.0681
_refine_ls_wR_factor_ref 0.0684
_reflns_Friedel_coverage 0.747
_reflns_Friedel_fraction_full 1.000
_reflns_Friedel_fraction_max 0.955
_reflns_number_gt 5317
_reflns_number_total 5426
_reflns_threshold_expression 'I > 2\s(I)'
_cod_data_source_file d2dt01250b2.cif
_cod_data_source_block compound_8
_cod_original_cell_volume 2630.24(4)
_cod_database_code 7710662
_shelx_shelxl_version_number 2018/3
_shelx_space_group_comment
;
The symmetry employed for this shelxl refinement is uniquely defined
by the following loop, which should always be used as a source of
symmetry information in preference to the above space-group names.
They are only intended as comments.
;

loop_
_space_group_symop_operation_xyz
'x, y, z'
'-x+1/2, -y, z+1/2'
'-x, y+1/2, -z+1/2'
'x+1/2, -y+1/2, -z'

loop_
_atom_site_label
_atom_site_type_symbol
_atom_site_fract_x
_atom_site_fract_y
_atom_site_fract_z
_atom_site_U_iso_or_equiv
_atom_site_adp_type
_atom_site_occupancy
_atom_site_site_symmetry_order
_atom_site_calc_flag
_atom_site_refinement_flags_posn
_atom_site_refinement_flags_adp
_atom_site_refinement_flags_occupancy
_atom_site_disorder_assembly
_atom_site_disorder_group
V1 V 0.63674(3) 0.49741(3) 0.41881(2) 0.01128(9) Uani 1 1 d . . . . .
Cl2 Cl 0.84050(4) 0.49908(4) 0.42905(3) 0.01678(11) Uani 1 1 d . . . . .
Cl3 Cl 0.64569(5) 0.63701(4) 0.33924(3) 0.01785(12) Uani 1 1 d . . . . .
Cl4 Cl 0.63136(5) 0.32687(4) 0.38199(3) 0.01992(12) Uani 1 1 d . . . . .
N7 N 0.37262(16) 0.44123(14) 0.47003(10) 0.0135(3) Uani 1 1 d . . . . .
N18 N 0.54445(15) 0.64321(15) 0.54912(11) 0.0158(4) Uani 1 1 d . . . . .
N21 N 0.65779(16) 0.52554(15) 0.59610(10) 0.0157(4) Uani 1 1 d . . . . .
N5 N 0.36768(16) 0.49530(16) 0.35608(10) 0.0161(4) Uani 1 1 d . . . . .
C22 C 0.61102(18) 0.55926(17) 0.53017(12) 0.0139(4) Uani 1 1 d . . . . .
C8 C 0.25560(19) 0.44101(18) 0.44860(13) 0.0167(4) Uani 1 1 d . . . . .
C6 C 0.44247(18) 0.47681(17) 0.41383(12) 0.0140(4) Uani 1 1 d . . . . .
C23 C 0.48181(19) 0.70642(18) 0.49234(14) 0.0176(5) Uani 1 1 d . . . . .
H23 H 0.488795 0.668696 0.444719 0.021 Uiso 1 1 calc R U . . .
C19 C 0.5501(2) 0.6623(2) 0.62601(14) 0.0222(5) Uani 1 1 d . . . . .
C15 C 0.3731(2) 0.4263(2) 0.61026(13) 0.0227(5) Uani 1 1 d . . . . .
H15A H 0.379101 0.501076 0.610919 0.034 Uiso 1 1 calc R U . . .
H15B H 0.417787 0.397697 0.650802 0.034 Uiso 1 1 calc R U . . .
H15C H 0.293264 0.406356 0.615869 0.034 Uiso 1 1 calc R U . . .
C25 C 0.5405(2) 0.8115(2) 0.48072(16) 0.0236(5) Uani 1 1 d . . . . .
H25A H 0.533946 0.852334 0.525681 0.035 Uiso 1 1 calc R U . . .
H25B H 0.503649 0.847678 0.440007 0.035 Uiso 1 1 calc R U . . .
H25C H 0.621046 0.800873 0.469123 0.035 Uiso 1 1 calc R U . . .
C13 C 0.41953(19) 0.38479(17) 0.53586(13) 0.0153(4) Uani 1 1 d . . . . .
H13 H 0.503563 0.396710 0.536101 0.018 Uiso 1 1 calc R U . . .
C9 C 0.25288(19) 0.47515(18) 0.37696(14) 0.0188(4) Uani 1 1 d . . . . .
C26 C 0.7355(2) 0.43313(19) 0.60017(13) 0.0183(5) Uani 1 1 d . . . . .
H26 H 0.742232 0.405936 0.548967 0.022 Uiso 1 1 calc R U . . .
C14 C 0.4017(2) 0.26812(19) 0.52685(15) 0.0220(5) Uani 1 1 d . . . . .
H14A H 0.320091 0.252760 0.527532 0.033 Uiso 1 1 calc R U . . .
H14B H 0.439247 0.232049 0.567328 0.033 Uiso 1 1 calc R U . . .
H14C H 0.434316 0.245718 0.479991 0.033 Uiso 1 1 calc R U . . .
C10 C 0.4077(2) 0.5202(2) 0.27930(13) 0.0203(5) Uani 1 1 d . . . . .
H10 H 0.492747 0.520322 0.281311 0.024 Uiso 1 1 calc R U . . .
C20 C 0.6216(2) 0.5882(2) 0.65562(14) 0.0217(5) Uani 1 1 d . . . . .
C28 C 0.6863(2) 0.3444(2) 0.64811(15) 0.0242(5) Uani 1 1 d . . . . .
H28A H 0.685048 0.365411 0.699798 0.036 Uiso 1 1 calc R U . . .
H28B H 0.734284 0.283570 0.642673 0.036 Uiso 1 1 calc R U . . .
H28C H 0.608826 0.328574 0.631919 0.036 Uiso 1 1 calc R U . . .
C16 C 0.1555(2) 0.4156(2) 0.49893(15) 0.0228(5) Uani 1 1 d . . . . .
H16A H 0.164678 0.346220 0.518374 0.034 Uiso 1 1 calc R U . . .
H16B H 0.084477 0.419870 0.470969 0.034 Uiso 1 1 calc R U . . .
H16C H 0.153298 0.464498 0.539730 0.034 Uiso 1 1 calc R U . . .
C24 C 0.3524(2) 0.71520(19) 0.50862(16) 0.0236(5) Uani 1 1 d . . . . .
H24A H 0.321893 0.647391 0.520284 0.035 Uiso 1 1 calc R U . . .
H24B H 0.313333 0.742650 0.465349 0.035 Uiso 1 1 calc R U . . .
H24C H 0.340546 0.761097 0.550493 0.035 Uiso 1 1 calc R U . . .
C27 C 0.8575(2) 0.4634(2) 0.62467(15) 0.0266(5) Uani 1 1 d . . . . .
H27A H 0.884941 0.519996 0.594156 0.040 Uiso 1 1 calc R U . . .
H27B H 0.908381 0.404506 0.619002 0.040 Uiso 1 1 calc R U . . .
H27C H 0.856274 0.484667 0.676294 0.040 Uiso 1 1 calc R U . . .
C17 C 0.1484(2) 0.4882(3) 0.32791(15) 0.0339(7) Uani 1 1 d . . . . .
H17A H 0.149684 0.556264 0.305356 0.051 Uiso 1 1 calc R U . . .
H17B H 0.079314 0.480842 0.357596 0.051 Uiso 1 1 calc R U . . .
H17C H 0.149084 0.435930 0.289331 0.051 Uiso 1 1 calc R U . . .
C12 C 0.3742(2) 0.4345(2) 0.22401(15) 0.0303(6) Uani 1 1 d . . . . .
H12A H 0.398124 0.367991 0.243393 0.045 Uiso 1 1 calc R U . . .
H12B H 0.411801 0.446943 0.176780 0.045 Uiso 1 1 calc R U . . .
H12C H 0.291565 0.434691 0.217026 0.045 Uiso 1 1 calc R U . . .
C11 C 0.3722(2) 0.6291(2) 0.25521(16) 0.0295(6) Uani 1 1 d . . . . .
H11A H 0.289498 0.631644 0.248687 0.044 Uiso 1 1 calc R U . . .
H11B H 0.409617 0.646222 0.208696 0.044 Uiso 1 1 calc R U . . .
H11C H 0.394904 0.678435 0.293006 0.044 Uiso 1 1 calc R U . . .
C29 C 0.6534(3) 0.5729(3) 0.73616(16) 0.0377(7) Uani 1 1 d . . . . .
H29A H 0.625097 0.506466 0.753015 0.057 Uiso 1 1 calc R U . . .
H29B H 0.619334 0.627433 0.765828 0.057 Uiso 1 1 calc R U . . .
H29C H 0.736355 0.575053 0.741354 0.057 Uiso 1 1 calc R U . . .
C30 C 0.4835(3) 0.7453(2) 0.66658(16) 0.0340(6) Uani 1 1 d . . . . .
H30A H 0.487348 0.809351 0.638743 0.051 Uiso 1 1 calc R U . . .
H30B H 0.516419 0.755591 0.715483 0.051 Uiso 1 1 calc R U . . .
H30C H 0.403872 0.724125 0.671511 0.051 Uiso 1 1 calc R U . . .

loop_
_atom_site_aniso_label
_atom_site_aniso_U_11
_atom_site_aniso_U_22
_atom_site_aniso_U_33
_atom_site_aniso_U_23
_atom_site_aniso_U_13
_atom_site_aniso_U_12
V1 0.00925(17) 0.01381(17) 0.01079(16) 0.00004(14) 0.00017(12) -0.00021(14)
Cl2 0.0095(2) 0.0219(2) 0.0190(2) -0.0001(2) -0.00010(17) -0.00029(19)
Cl3 0.0165(2) 0.0196(2) 0.0174(2) 0.00546(19) 0.00129(19) -0.0007(2)
Cl4 0.0167(2) 0.0164(2) 0.0266(3) -0.0053(2) 0.0000(2) 0.0008(2)
N7 0.0108(8) 0.0151(8) 0.0145(8) 0.0010(7) -0.0002(7) -0.0001(7)
N18 0.0140(9) 0.0173(9) 0.0161(9) -0.0012(7) 0.0011(7) 0.0010(7)
N21 0.0141(8) 0.0202(9) 0.0128(8) -0.0003(7) -0.0013(7) -0.0003(7)
N5 0.0114(8) 0.0213(9) 0.0156(9) 0.0011(7) -0.0001(7) 0.0016(8)
C22 0.0104(9) 0.0169(10) 0.0143(10) -0.0014(8) 0.0005(8) -0.0029(8)
C8 0.0091(10) 0.0194(10) 0.0216(11) 0.0005(9) -0.0004(8) -0.0005(8)
C6 0.0122(10) 0.0143(10) 0.0154(10) -0.0011(8) -0.0013(8) -0.0005(8)
C23 0.0135(10) 0.0179(11) 0.0215(11) -0.0002(9) -0.0002(9) 0.0018(9)
C19 0.0244(12) 0.0249(12) 0.0172(11) -0.0055(9) 0.0030(9) -0.0002(9)
C15 0.0217(12) 0.0306(13) 0.0157(11) 0.0016(9) 0.0017(10) -0.0014(10)
C25 0.0151(11) 0.0207(12) 0.0351(14) 0.0032(10) 0.0034(10) 0.0026(9)
C13 0.0107(9) 0.0191(11) 0.0160(10) 0.0048(8) 0.0004(8) -0.0013(8)
C9 0.0099(10) 0.0253(11) 0.0211(10) -0.0006(9) -0.0006(9) 0.0007(9)
C26 0.0146(10) 0.0228(11) 0.0176(11) 0.0043(8) -0.0024(8) 0.0028(9)
C14 0.0159(11) 0.0191(11) 0.0310(13) 0.0047(10) 0.0019(10) -0.0007(9)
C10 0.0155(10) 0.0320(13) 0.0134(10) 0.0024(9) -0.0008(8) -0.0004(9)
C20 0.0228(12) 0.0282(12) 0.0143(11) -0.0045(9) 0.0004(9) -0.0026(10)
C28 0.0208(11) 0.0279(13) 0.0239(12) 0.0082(10) -0.0035(10) -0.0032(10)
C16 0.0113(10) 0.0304(13) 0.0267(12) 0.0043(10) 0.0021(9) -0.0001(9)
C24 0.0149(11) 0.0213(11) 0.0348(14) -0.0027(10) 0.0031(10) 0.0017(9)
C27 0.0166(11) 0.0380(14) 0.0252(12) 0.0076(10) -0.0054(10) -0.0027(10)
C17 0.0136(11) 0.061(2) 0.0265(13) 0.0084(13) -0.0043(10) 0.0034(13)
C12 0.0259(13) 0.0447(16) 0.0204(12) -0.0074(11) 0.0006(11) -0.0032(12)
C11 0.0245(13) 0.0361(14) 0.0280(13) 0.0145(11) -0.0059(11) -0.0013(12)
C29 0.0420(17) 0.0543(19) 0.0167(12) -0.0071(12) -0.0028(12) 0.0055(15)
C30 0.0449(17) 0.0320(14) 0.0253(14) -0.0094(12) 0.0045(12) 0.0087(13)

loop_
_atom_type_symbol
_atom_type_description
_atom_type_scat_dispersion_real
_atom_type_scat_dispersion_imag
_atom_type_scat_source
C C 0.0181 0.0091 'International Tables Vol C Tables 4.2.6.8 and 6.1.1.4'
H H 0.0000 0.0000 'International Tables Vol C Tables 4.2.6.8 and 6.1.1.4'
Cl Cl 0.3639 0.7018 'International Tables Vol C Tables 4.2.6.8 and 6.1.1.4'
N N 0.0311 0.0180 'International Tables Vol C Tables 4.2.6.8 and 6.1.1.4'
V V 0.0687 2.1097 'International Tables Vol C Tables 4.2.6.8 and 6.1.1.4'

loop_
_geom_angle_atom_site_label_1
_geom_angle_atom_site_label_2
_geom_angle_atom_site_label_3
_geom_angle
_geom_angle_site_symmetry_1
_geom_angle_site_symmetry_3
_geom_angle_publ_flag
C22 V1 C6 86.72(8) . . ?
C22 V1 Cl4 127.76(6) . . ?
C6 V1 Cl4 81.36(6) . . ?
C22 V1 Cl3 106.85(6) . . ?
C6 V1 Cl3 96.43(6) . . ?
Cl4 V1 Cl3 124.89(2) . . ?
C22 V1 Cl2 93.57(6) . . ?
C6 V1 Cl2 173.43(6) . . ?
Cl4 V1 Cl2 93.33(2) . . ?
Cl3 V1 Cl2 89.77(2) . . ?
C6 N7 C8 111.61(18) . . ?
C6 N7 C13 122.02(18) . . ?
C8 N7 C13 124.49(18) . . ?
C22 N18 C19 110.83(19) . . ?
C22 N18 C23 122.35(19) . . ?
C19 N18 C23 126.7(2) . . ?
C22 N21 C20 110.82(19) . . ?
C22 N21 C26 122.19(19) . . ?
C20 N21 C26 126.99(19) . . ?
C6 N5 C9 111.39(18) . . ?
C6 N5 C10 122.63(18) . . ?
C9 N5 C10 125.54(19) . . ?
N21 C22 N18 104.99(18) . . ?
N21 C22 V1 128.50(16) . . ?
N18 C22 V1 126.50(16) . . ?
C9 C8 N7 106.23(19) . . ?
C9 C8 C16 128.3(2) . . ?
N7 C8 C16 125.3(2) . . ?
N7 C6 N5 103.89(18) . . ?
N7 C6 V1 126.58(15) . . ?
N5 C6 V1 129.53(16) . . ?
N18 C23 C25 111.08(19) . . ?
N18 C23 C24 112.7(2) . . ?
C25 C23 C24 113.32(19) . . ?
N18 C23 H23 106.4 . . ?
C25 C23 H23 106.4 . . ?
C24 C23 H23 106.4 . . ?
C20 C19 N18 106.7(2) . . ?
C20 C19 C30 128.1(2) . . ?
N18 C19 C30 125.1(2) . . ?
C13 C15 H15A 109.5 . . ?
C13 C15 H15B 109.5 . . ?
H15A C15 H15B 109.5 . . ?
C13 C15 H15C 109.5 . . ?
H15A C15 H15C 109.5 . . ?
H15B C15 H15C 109.5 . . ?
C23 C25 H25A 109.5 . . ?
C23 C25 H25B 109.5 . . ?
H25A C25 H25B 109.5 . . ?
C23 C25 H25C 109.5 . . ?
H25A C25 H25C 109.5 . . ?
H25B C25 H25C 109.5 . . ?
N7 C13 C14 110.34(19) . . ?
N7 C13 C15 113.01(19) . . ?
C14 C13 C15 112.8(2) . . ?
N7 C13 H13 106.7 . . ?
C14 C13 H13 106.7 . . ?
C15 C13 H13 106.7 . . ?
C8 C9 N5 106.84(19) . . ?
C8 C9 C17 127.4(2) . . ?
N5 C9 C17 125.8(2) . . ?
N21 C26 C27 111.6(2) . . ?
N21 C26 C28 113.30(19) . . ?
C27 C26 C28 111.8(2) . . ?
N21 C26 H26 106.6 . . ?
C27 C26 H26 106.6 . . ?
C28 C26 H26 106.6 . . ?
C13 C14 H14A 109.5 . . ?
C13 C14 H14B 109.5 . . ?
H14A C14 H14B 109.5 . . ?
C13 C14 H14C 109.5 . . ?
H14A C14 H14C 109.5 . . ?
H14B C14 H14C 109.5 . . ?
N5 C10 C11 112.1(2) . . ?
N5 C10 C12 111.4(2) . . ?
C11 C10 C12 114.3(2) . . ?
N5 C10 H10 106.2 . . ?
C11 C10 H10 106.2 . . ?
C12 C10 H10 106.2 . . ?
C19 C20 N21 106.7(2) . . ?
C19 C20 C29 127.7(2) . . ?
N21 C20 C29 125.6(2) . . ?
C26 C28 H28A 109.5 . . ?
C26 C28 H28B 109.5 . . ?
H28A C28 H28B 109.5 . . ?
C26 C28 H28C 109.5 . . ?
H28A C28 H28C 109.5 . . ?
H28B C28 H28C 109.5 . . ?
C8 C16 H16A 109.5 . . ?
C8 C16 H16B 109.5 . . ?
H16A C16 H16B 109.5 . . ?
C8 C16 H16C 109.5 . . ?
H16A C16 H16C 109.5 . . ?
H16B C16 H16C 109.5 . . ?
C23 C24 H24A 109.5 . . ?
C23 C24 H24B 109.5 . . ?
H24A C24 H24B 109.5 . . ?
C23 C24 H24C 109.5 . . ?
H24A C24 H24C 109.5 . . ?
H24B C24 H24C 109.5 . . ?
C26 C27 H27A 109.5 . . ?
C26 C27 H27B 109.5 . . ?
H27A C27 H27B 109.5 . . ?
C26 C27 H27C 109.5 . . ?
H27A C27 H27C 109.5 . . ?
H27B C27 H27C 109.5 . . ?
C9 C17 H17A 109.5 . . ?
C9 C17 H17B 109.5 . . ?
H17A C17 H17B 109.5 . . ?
C9 C17 H17C 109.5 . . ?
H17A C17 H17C 109.5 . . ?
H17B C17 H17C 109.5 . . ?
C10 C12 H12A 109.5 . . ?
C10 C12 H12B 109.5 . . ?
H12A C12 H12B 109.5 . . ?
C10 C12 H12C 109.5 . . ?
H12A C12 H12C 109.5 . . ?
H12B C12 H12C 109.5 . . ?
C10 C11 H11A 109.5 . . ?
C10 C11 H11B 109.5 . . ?
H11A C11 H11B 109.5 . . ?
C10 C11 H11C 109.5 . . ?
H11A C11 H11C 109.5 . . ?
H11B C11 H11C 109.5 . . ?
C20 C29 H29A 109.5 . . ?
C20 C29 H29B 109.5 . . ?
H29A C29 H29B 109.5 . . ?
C20 C29 H29C 109.5 . . ?
H29A C29 H29C 109.5 . . ?
H29B C29 H29C 109.5 . . ?
C19 C30 H30A 109.5 . . ?
C19 C30 H30B 109.5 . . ?
H30A C30 H30B 109.5 . . ?
C19 C30 H30C 109.5 . . ?
H30A C30 H30C 109.5 . . ?
H30B C30 H30C 109.5 . . ?

loop_
_geom_bond_atom_site_label_1
_geom_bond_atom_site_label_2
_geom_bond_distance
_geom_bond_site_symmetry_2
_geom_bond_publ_flag
V1 C22 2.158(2) . ?
V1 C6 2.255(2) . ?
V1 Cl4 2.2818(6) . ?
V1 Cl3 2.2848(6) . ?
V1 Cl2 2.3544(6) . ?
N7 C6 1.363(3) . ?
N7 C8 1.401(3) . ?
N7 C13 1.480(3) . ?
N18 C22 1.363(3) . ?
N18 C19 1.394(3) . ?
N18 C23 1.483(3) . ?
N21 C22 1.363(3) . ?
N21 C20 1.394(3) . ?
N21 C26 1.486(3) . ?
N5 C6 1.363(3) . ?
N5 C9 1.398(3) . ?
N5 C10 1.479(3) . ?
C8 C9 1.350(3) . ?
C8 C16 1.496(3) . ?
C23 C25 1.521(3) . ?
C23 C24 1.522(3) . ?
C23 H23 0.9800 . ?
C19 C20 1.363(4) . ?
C19 C30 1.498(4) . ?
C15 C13 1.526(3) . ?
C15 H15A 0.9600 . ?
C15 H15B 0.9600 . ?
C15 H15C 0.9600 . ?
C25 H25A 0.9600 . ?
C25 H25B 0.9600 . ?
C25 H25C 0.9600 . ?
C13 C14 1.517(3) . ?
C13 H13 0.9800 . ?
C9 C17 1.497(3) . ?
C26 C27 1.522(3) . ?
C26 C28 1.531(3) . ?
C26 H26 0.9800 . ?
C14 H14A 0.9600 . ?
C14 H14B 0.9600 . ?
C14 H14C 0.9600 . ?
C10 C11 1.516(4) . ?
C10 C12 1.525(4) . ?
C10 H10 0.9800 . ?
C20 C29 1.495(4) . ?
C28 H28A 0.9600 . ?
C28 H28B 0.9600 . ?
C28 H28C 0.9600 . ?
C16 H16A 0.9600 . ?
C16 H16B 0.9600 . ?
C16 H16C 0.9600 . ?
C24 H24A 0.9600 . ?
C24 H24B 0.9600 . ?
C24 H24C 0.9600 . ?
C27 H27A 0.9600 . ?
C27 H27B 0.9600 . ?
C27 H27C 0.9600 . ?
C17 H17A 0.9600 . ?
C17 H17B 0.9600 . ?
C17 H17C 0.9600 . ?
C12 H12A 0.9600 . ?
C12 H12B 0.9600 . ?
C12 H12C 0.9600 . ?
C11 H11A 0.9600 . ?
C11 H11B 0.9600 . ?
C11 H11C 0.9600 . ?
C29 H29A 0.9600 . ?
C29 H29B 0.9600 . ?
C29 H29C 0.9600 . ?
C30 H30A 0.9600 . ?
C30 H30B 0.9600 . ?
C30 H30C 0.9600 . ?

loop_
_geom_torsion_atom_site_label_1
_geom_torsion_atom_site_label_2
_geom_torsion_atom_site_label_3
_geom_torsion_atom_site_label_4
_geom_torsion
_geom_torsion_site_symmetry_1
_geom_torsion_site_symmetry_2
_geom_torsion_site_symmetry_3
_geom_torsion_site_symmetry_4
_geom_torsion_publ_flag
C20 N21 C22 N18 -0.4(2) . . . . ?
C26 N21 C22 N18 179.05(19) . . . . ?
C20 N21 C22 V1 178.57(16) . . . . ?
C26 N21 C22 V1 -1.9(3) . . . . ?
C19 N18 C22 N21 0.4(2) . . . . ?
C23 N18 C22 N21 177.17(18) . . . . ?
C19 N18 C22 V1 -178.64(16) . . . . ?
C23 N18 C22 V1 -1.9(3) . . . . ?
C6 N7 C8 C9 1.3(3) . . . . ?
C13 N7 C8 C9 -163.3(2) . . . . ?
C6 N7 C8 C16 -174.3(2) . . . . ?
C13 N7 C8 C16 21.1(3) . . . . ?
C8 N7 C6 N5 -2.1(2) . . . . ?
C13 N7 C6 N5 162.96(18) . . . . ?
C8 N7 C6 V1 178.30(15) . . . . ?
C13 N7 C6 V1 -16.7(3) . . . . ?
C9 N5 C6 N7 2.1(3) . . . . ?
C10 N5 C6 N7 -170.6(2) . . . . ?
C9 N5 C6 V1 -178.26(16) . . . . ?
C10 N5 C6 V1 9.0(3) . . . . ?
C22 N18 C23 C25 -106.4(2) . . . . ?
C19 N18 C23 C25 69.9(3) . . . . ?
C22 N18 C23 C24 125.2(2) . . . . ?
C19 N18 C23 C24 -58.5(3) . . . . ?
C22 N18 C19 C20 -0.2(3) . . . . ?
C23 N18 C19 C20 -176.8(2) . . . . ?
C22 N18 C19 C30 -177.0(2) . . . . ?
C23 N18 C19 C30 6.4(4) . . . . ?
C6 N7 C13 C14 -100.7(2) . . . . ?
C8 N7 C13 C14 62.4(3) . . . . ?
C6 N7 C13 C15 131.9(2) . . . . ?
C8 N7 C13 C15 -65.0(3) . . . . ?
N7 C8 C9 N5 0.1(3) . . . . ?
C16 C8 C9 N5 175.5(2) . . . . ?
N7 C8 C9 C17 179.4(3) . . . . ?
C16 C8 C9 C17 -5.2(4) . . . . ?
C6 N5 C9 C8 -1.4(3) . . . . ?
C10 N5 C9 C8 171.1(2) . . . . ?
C6 N5 C9 C17 179.3(2) . . . . ?
C10 N5 C9 C17 -8.2(4) . . . . ?
C22 N21 C26 C27 115.3(2) . . . . ?
C20 N21 C26 C27 -65.3(3) . . . . ?
C22 N21 C26 C28 -117.5(2) . . . . ?
C20 N21 C26 C28 61.9(3) . . . . ?
C6 N5 C10 C11 -116.0(2) . . . . ?
C9 N5 C10 C11 72.3(3) . . . . ?
C6 N5 C10 C12 114.6(2) . . . . ?
C9 N5 C10 C12 -57.0(3) . . . . ?
N18 C19 C20 N21 -0.1(3) . . . . ?
C30 C19 C20 N21 176.6(3) . . . . ?
N18 C19 C20 C29 -178.2(3) . . . . ?
C30 C19 C20 C29 -1.5(5) . . . . ?
C22 N21 C20 C19 0.3(3) . . . . ?
C26 N21 C20 C19 -179.1(2) . . . . ?
C22 N21 C20 C29 178.5(3) . . . . ?
C26 N21 C20 C29 -0.9(4) . . . . ?
